data_7120930
loop_
_publ_author_name
'Zhu, Sha'
'Shoshani, Manar M.'
'Johnson, Samuel A.'

_publ_section_title
;
 Versatile (\h6-arene)Ni(PCy3) nickel monophosphine precursors
;
_journal_name_full 'Chemical Communications'
_journal_paper_doi 10.1039/C7CC08416A
_journal_year 2017
_chemical_compound_source synthesized
_chemical_formula_moiety 'C25  H41  Ni P'
_chemical_formula_sum 'C25 H41 Ni P'
_chemical_formula_weight 431.26
_space_group_IT_number 2
_symmetry_cell_setting triclinic
_symmetry_Int_Tables_number 2
_symmetry_space_group_name_Hall '-P 1'
_symmetry_space_group_name_H-M 'P -1'
_atom_sites_solution_hydrogens geom
_atom_sites_solution_primary iterative
_atom_sites_solution_secondary iterative
_audit_creation_date 2016-05-16T13:41:22-00:00
_audit_creation_method 'WinGX routine CIF_UPDATE'
_audit_update_record
;
2017-10-16 deposited with the CCDC.
2017-11-21 downloaded from the CCDC.
;
_cell_angle_alpha 96.519(2)
_cell_angle_beta 99.003(2)
_cell_angle_gamma 115.531(2)
_cell_formula_units_Z 2
_cell_length_a 8.6764(6)
_cell_length_b 9.5709(7)
_cell_length_c 15.6496(11)
_cell_measurement_reflns_used 9826
_cell_measurement_temperature 105(2)
_cell_measurement_theta_max 35.63
_cell_measurement_theta_min 2.99
_cell_measurement_wavelength 0.71073
_cell_volume 1134.08(14)
_computing_cell_refinement 'Bruker SAINT'
_computing_data_collection 'Bruker APEX2'
_computing_data_reduction 'Bruker SAINT'
_computing_molecular_graphics 'Bruker SHELXTL'
_computing_publication_material 'Bruker SHELXTL'
_computing_structure_refinement 'SHELXL-2014/7 (Sheldrick, 2014)'
_computing_structure_solution 'SHELXS-97 (Sheldrick 2008)'
_diffrn_ambient_temperature 105(2)
_diffrn_measured_fraction_theta_full 0.999
_diffrn_measured_fraction_theta_max 0.999
_diffrn_measurement_device_type 'Bruker APEX-II CCD'
_diffrn_measurement_method '\f and \w scans'
_diffrn_radiation_probe x-ray
_diffrn_radiation_type MoK\a
_diffrn_radiation_wavelength 0.71073
_diffrn_reflns_av_R_equivalents 0.0442
_diffrn_reflns_av_unetI/netI 0.0393
_diffrn_reflns_Laue_measured_fraction_full 0.999
_diffrn_reflns_Laue_measured_fraction_max 0.999
_diffrn_reflns_limit_h_max 13
_diffrn_reflns_limit_h_min -13
_diffrn_reflns_limit_k_max 15
_diffrn_reflns_limit_k_min -15
_diffrn_reflns_limit_l_max 25
_diffrn_reflns_limit_l_min -25
_diffrn_reflns_number 56664
_diffrn_reflns_point_group_measured_fraction_full 0.999
_diffrn_reflns_point_group_measured_fraction_max 0.999
_diffrn_reflns_theta_full 34.999
_diffrn_reflns_theta_max 34.999
_diffrn_reflns_theta_min 2.922
_diffrn_standards_number 0
_exptl_absorpt_coefficient_mu 0.933
_exptl_absorpt_correction_T_max 0.802
_exptl_absorpt_correction_T_min 0.764
_exptl_absorpt_correction_type multi-scan
_exptl_absorpt_process_details 'Bruker SADABS-2014/5'
_exptl_crystal_colour yellow
_exptl_crystal_density_diffrn 1.263
_exptl_crystal_density_method 'not measured'
_exptl_crystal_description block
_exptl_crystal_F_000 468
_exptl_crystal_size_max 0.27
_exptl_crystal_size_mid 0.22
_exptl_crystal_size_min 0.17
_refine_diff_density_max 0.49
_refine_diff_density_min -0.379
_refine_diff_density_rms 0.079
_refine_ls_extinction_method none
_refine_ls_goodness_of_fit_ref 1.021
_refine_ls_hydrogen_treatment constr
_refine_ls_matrix_type full
_refine_ls_number_constraints 0
_refine_ls_number_parameters 245
_refine_ls_number_reflns 9957
_refine_ls_number_restraints 0
_refine_ls_restrained_S_all 1.021
_refine_ls_R_factor_all 0.0547
_refine_ls_R_factor_gt 0.0337
_refine_ls_shift/su_max 0.001
_refine_ls_shift/su_mean 0
_refine_ls_structure_factor_coef Fsqd
_refine_ls_weighting_details 'w=1/[\s^2^(Fo^2^)+(0.0258P)^2^+0.5408P] where P=(Fo^2^+2Fc^2^)/3'
_refine_ls_weighting_scheme calc
_refine_ls_wR_factor_gt 0.0655
_refine_ls_wR_factor_ref 0.0719
_reflns_Friedel_coverage 0
_reflns_number_gt 7992
_reflns_number_total 9957
_reflns_threshold_expression 'I > 2\s(I)'
_cod_data_source_file c7cc08416a2.cif
_cod_data_source_block shelx_CCDC3
_cod_database_code 7120930

loop_
_symmetry_equiv_pos_as_xyz
'x, y, z'
'-x, -y, -z'

loop_
_atom_site_label
_atom_site_type_symbol
_atom_site_fract_x
_atom_site_fract_y
_atom_site_fract_z
_atom_site_U_iso_or_equiv
_atom_site_adp_type
_atom_site_occupancy
_atom_site_site_symmetry_order
_atom_site_calc_flag
_atom_site_refinement_flags_posn
_atom_site_refinement_flags_adp
Ni1 Ni 0.28725(2) 0.58762(2) 0.14254(2) 0.01033(4) Uani 1 1 d . .
P1 P 0.21031(3) 0.66657(3) 0.25117(2) 0.00845(5) Uani 1 1 d . .
C1 C 0.47978(15) 0.70688(14) 0.07131(7) 0.01481(19) Uani 1 1 d . .
C2 C 0.31120(15) 0.63962(13) 0.01518(7) 0.01387(19) Uani 1 1 d . .
H2 H 0.2766 0.704 -0.0169 0.017 Uiso 1 1 calc R U
C3 C 0.19281(15) 0.47873(14) 0.00564(7) 0.0154(2) Uani 1 1 d . .
H3 H 0.0797 0.4353 -0.0326 0.018 Uiso 1 1 calc R U
C4 C 0.24270(17) 0.38251(14) 0.05293(8) 0.0181(2) Uani 1 1 d . .
H4 H 0.1631 0.2742 0.0472 0.022 Uiso 1 1 calc R U
C5 C 0.41149(17) 0.44774(15) 0.10892(8) 0.0191(2) Uani 1 1 d . .
H5 H 0.4461 0.3831 0.1407 0.023 Uiso 1 1 calc R U
C6 C 0.52877(15) 0.60851(15) 0.11781(8) 0.0178(2) Uani 1 1 d . .
H6 H 0.6424 0.6516 0.1555 0.021 Uiso 1 1 calc R U
C7 C 0.60405(17) 0.87887(15) 0.07987(9) 0.0233(2) Uani 1 1 d . .
H7A H 0.6713 0.8905 0.0341 0.035 Uiso 1 1 calc R U
H7B H 0.6846 0.9193 0.1383 0.035 Uiso 1 1 calc R U
H7C H 0.5371 0.9388 0.0729 0.035 Uiso 1 1 calc R U
C8 C 0.02951(13) 0.51416(12) 0.28997(7) 0.01007(17) Uani 1 1 d . .
H8 H 0.0754 0.4417 0.3113 0.012 Uiso 1 1 calc R U
C9 C -0.12771(14) 0.41241(13) 0.21228(7) 0.01303(18) Uani 1 1 d . .
H9A H -0.177 0.4795 0.188 0.016 Uiso 1 1 calc R U
H9B H -0.0876 0.3687 0.1649 0.016 Uiso 1 1 calc R U
C10 C -0.27094(15) 0.27637(13) 0.24048(8) 0.0168(2) Uani 1 1 d . .
H10A H -0.3734 0.2183 0.1899 0.02 Uiso 1 1 calc R U
H10B H -0.2263 0.2018 0.2576 0.02 Uiso 1 1 calc R U
C11 C -0.32847(16) 0.33630(14) 0.31799(8) 0.0195(2) Uani 1 1 d . .
H11A H -0.4155 0.2452 0.337 0.023 Uiso 1 1 calc R U
H11B H -0.3852 0.4015 0.2991 0.023 Uiso 1 1 calc R U
C12 C -0.17156(16) 0.43488(14) 0.39542(8) 0.0188(2) Uani 1 1 d . .
H12A H -0.1209 0.3674 0.4177 0.023 Uiso 1 1 calc R U
H12B H -0.2107 0.4763 0.444 0.023 Uiso 1 1 calc R U
C13 C -0.03149(15) 0.57282(13) 0.36687(7) 0.01416(19) Uani 1 1 d . .
H13A H 0.0702 0.6338 0.4175 0.017 Uiso 1 1 calc R U
H13B H -0.0799 0.6443 0.3487 0.017 Uiso 1 1 calc R U
C14 C 0.38705(13) 0.76156(12) 0.35437(7) 0.01059(17) Uani 1 1 d . .
H14 H 0.3439 0.8083 0.3997 0.013 Uiso 1 1 calc R U
C15 C 0.43663(14) 0.64085(13) 0.39088(7) 0.01474(19) Uani 1 1 d . .
H15A H 0.4689 0.5867 0.3443 0.018 Uiso 1 1 calc R U
H15B H 0.3337 0.56 0.4071 0.018 Uiso 1 1 calc R U
C16 C 0.59063(15) 0.71929(15) 0.47222(8) 0.0190(2) Uani 1 1 d . .
H16A H 0.5538 0.7624 0.5212 0.023 Uiso 1 1 calc R U
H16B H 0.6236 0.6389 0.4914 0.023 Uiso 1 1 calc R U
C17 C 0.74944(15) 0.85233(14) 0.45240(8) 0.0178(2) Uani 1 1 d . .
H17A H 0.8438 0.9046 0.5069 0.021 Uiso 1 1 calc R U
H17B H 0.7943 0.8078 0.4078 0.021 Uiso 1 1 calc R U
C18 C 0.70047(15) 0.97370(14) 0.41778(8) 0.0161(2) Uani 1 1 d . .
H18A H 0.8036 1.0566 0.4029 0.019 Uiso 1 1 calc R U
H18B H 0.6652 1.0249 0.4642 0.019 Uiso 1 1 calc R U
C19 C 0.54952(14) 0.89454(13) 0.33568(7) 0.01378(19) Uani 1 1 d . .
H19A H 0.5883 0.8504 0.2879 0.017 Uiso 1 1 calc R U
H19B H 0.518 0.9748 0.315 0.017 Uiso 1 1 calc R U
C20 C 0.12952(13) 0.81732(12) 0.23474(7) 0.01016(17) Uani 1 1 d . .
H20 H -0.0005 0.7555 0.2121 0.012 Uiso 1 1 calc R U
C21 C 0.15762(14) 0.94079(12) 0.31534(7) 0.01271(18) Uani 1 1 d . .
H21A H 0.11 0.8864 0.3624 0.015 Uiso 1 1 calc R U
H21B H 0.2849 1.0101 0.3387 0.015 Uiso 1 1 calc R U
C22 C 0.06662(16) 1.04146(14) 0.29047(8) 0.0165(2) Uani 1 1 d . .
H22A H -0.0618 0.9733 0.2724 0.02 Uiso 1 1 calc R U
H22B H 0.0908 1.1227 0.3428 0.02 Uiso 1 1 calc R U
C23 C 0.12934(18) 1.12250(14) 0.21529(8) 0.0210(2) Uani 1 1 d . .
H23A H 0.2543 1.2015 0.2359 0.025 Uiso 1 1 calc R U
H23B H 0.0608 1.1788 0.1976 0.025 Uiso 1 1 calc R U
C24 C 0.10814(18) 1.00215(15) 0.13566(8) 0.0203(2) Uani 1 1 d . .
H24A H -0.0183 0.9322 0.1102 0.024 Uiso 1 1 calc R U
H24B H 0.159 1.0585 0.0899 0.024 Uiso 1 1 calc R U
C25 C 0.19830(15) 0.90196(13) 0.16109(7) 0.01433(19) Uani 1 1 d . .
H25A H 0.3264 0.9706 0.1812 0.017 Uiso 1 1 calc R U
H25B H 0.1776 0.8225 0.1086 0.017 Uiso 1 1 calc R U

loop_
_atom_site_aniso_label
_atom_site_aniso_U_11
_atom_site_aniso_U_22
_atom_site_aniso_U_33
_atom_site_aniso_U_23
_atom_site_aniso_U_13
_atom_site_aniso_U_12
Ni1 0.01242(6) 0.01249(6) 0.00849(6) 0.00222(4) 0.00390(4) 0.00734(5)
P1 0.00916(11) 0.00876(11) 0.00778(11) 0.00193(8) 0.00257(8) 0.00414(9)
C1 0.0149(5) 0.0194(5) 0.0122(4) 0.0028(4) 0.0062(4) 0.0088(4)
C2 0.0173(5) 0.0184(5) 0.0093(4) 0.0033(4) 0.0044(4) 0.0107(4)
C3 0.0171(5) 0.0186(5) 0.0108(4) 0.0001(4) 0.0035(4) 0.0092(4)
C4 0.0262(6) 0.0149(5) 0.0166(5) 0.0021(4) 0.0091(4) 0.0113(5)
C5 0.0286(6) 0.0261(6) 0.0162(5) 0.0076(4) 0.0093(4) 0.0225(5)
C6 0.0162(5) 0.0291(6) 0.0138(5) 0.0039(4) 0.0050(4) 0.0150(5)
C7 0.0196(6) 0.0231(6) 0.0235(6) 0.0044(5) 0.0099(5) 0.0048(5)
C8 0.0106(4) 0.0096(4) 0.0092(4) 0.0023(3) 0.0024(3) 0.0037(3)
C9 0.0123(4) 0.0127(4) 0.0107(4) 0.0015(3) 0.0015(3) 0.0032(4)
C10 0.0144(5) 0.0118(5) 0.0186(5) 0.0016(4) 0.0030(4) 0.0014(4)
C11 0.0148(5) 0.0160(5) 0.0240(6) 0.0040(4) 0.0090(4) 0.0023(4)
C12 0.0203(5) 0.0170(5) 0.0162(5) 0.0043(4) 0.0102(4) 0.0037(4)
C13 0.0156(5) 0.0128(4) 0.0122(4) 0.0021(4) 0.0063(4) 0.0038(4)
C14 0.0100(4) 0.0115(4) 0.0097(4) 0.0015(3) 0.0021(3) 0.0047(3)
C15 0.0138(5) 0.0139(5) 0.0149(5) 0.0046(4) 0.0000(4) 0.0055(4)
C16 0.0155(5) 0.0215(5) 0.0161(5) 0.0062(4) -0.0017(4) 0.0062(4)
C17 0.0112(5) 0.0227(5) 0.0167(5) 0.0014(4) -0.0001(4) 0.0070(4)
C18 0.0116(4) 0.0156(5) 0.0163(5) -0.0009(4) 0.0021(4) 0.0034(4)
C19 0.0112(4) 0.0132(5) 0.0148(5) 0.0035(4) 0.0027(4) 0.0035(4)
C20 0.0115(4) 0.0099(4) 0.0102(4) 0.0027(3) 0.0035(3) 0.0054(3)
C21 0.0158(5) 0.0121(4) 0.0117(4) 0.0018(3) 0.0041(4) 0.0076(4)
C22 0.0218(5) 0.0170(5) 0.0172(5) 0.0046(4) 0.0078(4) 0.0134(4)
C23 0.0330(7) 0.0180(5) 0.0233(6) 0.0105(4) 0.0132(5) 0.0180(5)
C24 0.0335(7) 0.0232(6) 0.0171(5) 0.0115(4) 0.0115(5) 0.0208(5)
C25 0.0197(5) 0.0148(5) 0.0146(5) 0.0073(4) 0.0087(4) 0.0108(4)

loop_
_atom_type_symbol
_atom_type_description
_atom_type_scat_dispersion_real
_atom_type_scat_dispersion_imag
_atom_type_scat_source
C C 0.0033 0.0016 'International Tables Vol C Tables 4.2.6.8 and 6.1.1.4'
H H 0 0 'International Tables Vol C Tables 4.2.6.8 and 6.1.1.4'
P P 0.1023 0.0942 'International Tables Vol C Tables 4.2.6.8 and 6.1.1.4'
Ni Ni 0.3393 1.1124 'International Tables Vol C Tables 4.2.6.8 and 6.1.1.4'

loop_
_geom_angle_atom_site_label_1
_geom_angle_atom_site_label_2
_geom_angle_atom_site_label_3
_geom_angle
P1 Ni1 C6 134.80(3)
P1 Ni1 C5 139.85(3)
C6 Ni1 C5 38.77(5)
P1 Ni1 C4 143.62(3)
C6 Ni1 C4 70.17(5)
C5 Ni1 C4 38.79(5)
P1 Ni1 C2 136.95(3)
C6 Ni1 C2 69.60(4)
C5 Ni1 C2 82.67(4)
C4 Ni1 C2 69.88(4)
P1 Ni1 C3 142.14(3)
C6 Ni1 C3 82.74(4)
C5 Ni1 C3 69.87(5)
C4 Ni1 C3 38.58(4)
C2 Ni1 C3 38.60(4)
P1 Ni1 C1 132.84(3)
C6 Ni1 C1 38.82(4)
C5 Ni1 C1 70.43(5)
C4 Ni1 C1 83.52(4)
C2 Ni1 C1 38.57(4)
C3 Ni1 C1 70.18(4)
C14 P1 C8 101.89(5)
C14 P1 C20 104.14(5)
C8 P1 C20 102.58(5)
C14 P1 Ni1 114.42(3)
C8 P1 Ni1 117.00(3)
C20 P1 Ni1 114.98(3)
C2 C1 C6 118.36(11)
C2 C1 C7 120.15(11)
C6 C1 C7 121.48(11)
C2 C1 Ni1 70.40(6)
C6 C1 Ni1 69.93(6)
C7 C1 Ni1 132.19(8)
C1 C2 C3 121.24(10)
C1 C2 Ni1 71.03(6)
C3 C2 Ni1 70.93(6)
C1 C2 H2 119.4
C3 C2 H2 119.4
Ni1 C2 H2 131.6
C4 C3 C2 119.80(11)
C4 C3 Ni1 70.40(6)
C2 C3 Ni1 70.47(6)
C4 C3 H3 120.1
C2 C3 H3 120.1
Ni1 C3 H3 131.9
C3 C4 C5 119.67(11)
C3 C4 Ni1 71.02(6)
C5 C4 Ni1 70.35(7)
C3 C4 H4 120.2
C5 C4 H4 120.2
Ni1 C4 H4 131.2
C6 C5 C4 120.05(11)
C6 C5 Ni1 70.60(7)
C4 C5 Ni1 70.86(6)
C6 C5 H5 120
C4 C5 H5 120
Ni1 C5 H5 131.3
C5 C6 C1 120.88(11)
C5 C6 Ni1 70.63(7)
C1 C6 Ni1 71.25(6)
C5 C6 H6 119.6
C1 C6 H6 119.6
Ni1 C6 H6 131.5
C1 C7 H7A 109.5
C1 C7 H7B 109.5
H7A C7 H7B 109.5
C1 C7 H7C 109.5
H7A C7 H7C 109.5
H7B C7 H7C 109.5
C13 C8 C9 110.25(9)
C13 C8 P1 116.94(7)
C9 C8 P1 110.50(7)
C13 C8 H8 106.1
C9 C8 H8 106.1
P1 C8 H8 106.1
C10 C9 C8 111.65(9)
C10 C9 H9A 109.3
C8 C9 H9A 109.3
C10 C9 H9B 109.3
C8 C9 H9B 109.3
H9A C9 H9B 108
C11 C10 C9 111.53(9)
C11 C10 H10A 109.3
C9 C10 H10A 109.3
C11 C10 H10B 109.3
C9 C10 H10B 109.3
H10A C10 H10B 108
C10 C11 C12 110.76(10)
C10 C11 H11A 109.5
C12 C11 H11A 109.5
C10 C11 H11B 109.5
C12 C11 H11B 109.5
H11A C11 H11B 108.1
C11 C12 C13 110.59(10)
C11 C12 H12A 109.5
C13 C12 H12A 109.5
C11 C12 H12B 109.5
C13 C12 H12B 109.5
H12A C12 H12B 108.1
C12 C13 C8 111.28(9)
C12 C13 H13A 109.4
C8 C13 H13A 109.4
C12 C13 H13B 109.4
C8 C13 H13B 109.4
H13A C13 H13B 108
C15 C14 C19 109.68(9)
C15 C14 P1 111.23(7)
C19 C14 P1 109.67(7)
C15 C14 H14 108.7
C19 C14 H14 108.7
P1 C14 H14 108.7
C14 C15 C16 111.82(9)
C14 C15 H15A 109.3
C16 C15 H15A 109.3
C14 C15 H15B 109.3
C16 C15 H15B 109.3
H15A C15 H15B 107.9
C17 C16 C15 111.44(9)
C17 C16 H16A 109.3
C15 C16 H16A 109.3
C17 C16 H16B 109.3
C15 C16 H16B 109.3
H16A C16 H16B 108
C18 C17 C16 110.68(10)
C18 C17 H17A 109.5
C16 C17 H17A 109.5
C18 C17 H17B 109.5
C16 C17 H17B 109.5
H17A C17 H17B 108.1
C17 C18 C19 110.51(9)
C17 C18 H18A 109.5
C19 C18 H18A 109.5
C17 C18 H18B 109.5
C19 C18 H18B 109.5
H18A C18 H18B 108.1
C18 C19 C14 111.80(9)
C18 C19 H19A 109.3
C14 C19 H19A 109.3
C18 C19 H19B 109.3
C14 C19 H19B 109.3
H19A C19 H19B 107.9
C25 C20 C21 109.20(8)
C25 C20 P1 110.94(7)
C21 C20 P1 118.75(7)
C25 C20 H20 105.7
C21 C20 H20 105.7
P1 C20 H20 105.7
C22 C21 C20 110.92(9)
C22 C21 H21A 109.5
C20 C21 H21A 109.5
C22 C21 H21B 109.5
C20 C21 H21B 109.5
H21A C21 H21B 108
C23 C22 C21 111.71(9)
C23 C22 H22A 109.3
C21 C22 H22A 109.3
C23 C22 H22B 109.3
C21 C22 H22B 109.3
H22A C22 H22B 107.9
C22 C23 C24 110.94(10)
C22 C23 H23A 109.5
C24 C23 H23A 109.5
C22 C23 H23B 109.5
C24 C23 H23B 109.5
H23A C23 H23B 108
C25 C24 C23 111.59(10)
C25 C24 H24A 109.3
C23 C24 H24A 109.3
C25 C24 H24B 109.3
C23 C24 H24B 109.3
H24A C24 H24B 108
C24 C25 C20 111.41(9)
C24 C25 H25A 109.3
C20 C25 H25A 109.3
C24 C25 H25B 109.3
C20 C25 H25B 109.3
H25A C25 H25B 108

loop_
_geom_bond_atom_site_label_1
_geom_bond_atom_site_label_2
_geom_bond_distance
Ni1 P1 2.0988(3)
Ni1 C6 2.1192(11)
Ni1 C5 2.1195(11)
Ni1 C4 2.1262(11)
Ni1 C2 2.1283(11)
Ni1 C3 2.1343(11)
Ni1 C1 2.1364(11)
P1 C14 1.8644(10)
P1 C8 1.8665(10)
P1 C20 1.8812(10)
C1 C2 1.4084(16)
C1 C6 1.4143(17)
C1 C7 1.5049(17)
C2 C3 1.4089(16)
C2 H2 0.95
C3 C4 1.4076(16)
C3 H3 0.95
C4 C5 1.4101(18)
C4 H4 0.95
C5 C6 1.4070(18)
C5 H5 0.95
C6 H6 0.95
C7 H7A 0.98
C7 H7B 0.98
C7 H7C 0.98
C8 C13 1.5316(14)
C8 C9 1.5344(14)
C8 H8 1
C9 C10 1.5302(15)
C9 H9A 0.99
C9 H9B 0.99
C10 C11 1.5256(17)
C10 H10A 0.99
C10 H10B 0.99
C11 C12 1.5260(17)
C11 H11A 0.99
C11 H11B 0.99
C12 C13 1.5298(15)
C12 H12A 0.99
C12 H12B 0.99
C13 H13A 0.99
C13 H13B 0.99
C14 C15 1.5322(15)
C14 C19 1.5361(15)
C14 H14 1
C15 C16 1.5347(15)
C15 H15A 0.99
C15 H15B 0.99
C16 C17 1.5255(17)
C16 H16A 0.99
C16 H16B 0.99
C17 C18 1.5231(17)
C17 H17A 0.99
C17 H17B 0.99
C18 C19 1.5287(15)
C18 H18A 0.99
C18 H18B 0.99
C19 H19A 0.99
C19 H19B 0.99
C20 C25 1.5334(14)
C20 C21 1.5375(14)
C20 H20 1
C21 C22 1.5322(15)
C21 H21A 0.99
C21 H21B 0.99
C22 C23 1.5251(16)
C22 H22A 0.99
C22 H22B 0.99
C23 C24 1.5275(17)
C23 H23A 0.99
C23 H23B 0.99
C24 C25 1.5250(16)
C24 H24A 0.99
C24 H24B 0.99
C25 H25A 0.99
C25 H25B 0.99
